data_4516947
loop_
_publ_author_name
'Kuleshova, Olena'
'Khilya, Olga'
'Volovenko, Yulian'
'Mallet-Ladeira, Sonia'
'Dyakonenko, Viktoriya'
'Gras, Emmanuel'

_publ_section_title
;
 Expedited Route to Fully Substituted Amino-Pyrazole Building Blocks and
 Their Further Transformations.
;
_journal_issue 12
_journal_name_full 'ACS omega'
_journal_page_first 8911
_journal_page_last 8927
_journal_paper_doi 10.1021/acsomega.7b01419
_journal_volume 2
_journal_year 2017
_chemical_compound_source 'synthesis as described'
_chemical_formula_moiety 'C16 H20 N6 O, 0.5(C6 H12), H2 O'
_chemical_formula_sum 'C19 H28 N6 O2'
_chemical_formula_weight 372.47
_space_group_IT_number 14
_space_group_name_Hall '-P 2ybc'
_space_group_name_H-M_alt 'P 1 21/c 1'
_symmetry_cell_setting monoclinic
_symmetry_Int_Tables_number 14
_symmetry_space_group_name_Hall '-P 2ybc'
_symmetry_space_group_name_H-M 'P 1 21/c 1'
_atom_sites_solution_hydrogens geom
_atom_sites_solution_primary direct
_atom_sites_solution_secondary difmap
_cell_angle_alpha 90
_cell_angle_beta 110.663(5)
_cell_angle_gamma 90
_cell_formula_units_Z 4
_cell_length_a 10.4490(5)
_cell_length_b 19.1742(7)
_cell_length_c 10.5635(5)
_cell_measurement_reflns_used 9803
_cell_measurement_temperature 180(2)
_cell_measurement_theta_max 28.919
_cell_measurement_theta_min 3.799
_cell_measurement_wavelength 0.71073
_cell_volume 1980.27(17)
_computing_cell_refinement 'CrysAlisPro 1.171.38.43b (Rigaku OD, 2015)'
_computing_data_collection 'CrysAlisPro 1.171.38.43b (Rigaku OD, 2015)'
_computing_data_reduction 'CrysAlisPro 1.171.38.43b (Rigaku OD, 2015)'
_computing_molecular_graphics 'Ortep-3 for Windows (Farrugia, 1997)'
_computing_publication_material 'WinGX publication routines (Farrugia, 1999)'
_computing_structure_refinement 'SHELXL-97 (Sheldrick, 1997)'
_computing_structure_solution 'SIR92 (A. Altomare, 1993)'
_diffrn_ambient_environment N~2~
_diffrn_ambient_temperature 180(2)
_diffrn_detector 'CCD plate'
_diffrn_detector_type Eos
_diffrn_measured_fraction_theta_full 0.999
_diffrn_measured_fraction_theta_max 0.999
_diffrn_measurement_device 'four-circle diffractometer'
_diffrn_measurement_device_type 'Xcalibur, Eos, Gemini ultra'
_diffrn_measurement_method '\w scans'
_diffrn_radiation_monochromator graphite
_diffrn_radiation_probe x-ray
_diffrn_radiation_type 'Mo K\a'
_diffrn_radiation_wavelength 0.71073
_diffrn_reflns_av_R_equivalents 0.0329
_diffrn_reflns_av_unetI/netI 0.0171
_diffrn_reflns_limit_h_max 12
_diffrn_reflns_limit_h_min -12
_diffrn_reflns_limit_k_max 23
_diffrn_reflns_limit_k_min -23
_diffrn_reflns_limit_l_max 12
_diffrn_reflns_limit_l_min -12
_diffrn_reflns_number 37526
_diffrn_reflns_theta_full 25.35
_diffrn_reflns_theta_max 25.35
_diffrn_reflns_theta_min 2.96
_diffrn_source 'fine-focus sealed X-ray tube'
_diffrn_source_type 'Enhance (Mo) X-ray Source'
_exptl_absorpt_coefficient_mu 0.085
_exptl_absorpt_correction_T_max 1.00000
_exptl_absorpt_correction_T_min 0.96452
_exptl_absorpt_correction_type multi-scan
_exptl_absorpt_process_details
;
CrysAlisPro 1.171.38.43b (Rigaku Oxford Diffraction, 2015)
Empirical absorption correction using spherical harmonics,
 implemented in SCALE3 ABSPACK scaling algorithm.
;
_exptl_crystal_colour colourless
_exptl_crystal_density_diffrn 1.249
_exptl_crystal_density_method 'not measured'
_exptl_crystal_description plate
_exptl_crystal_F_000 800
_exptl_crystal_size_max 0.18
_exptl_crystal_size_mid 0.12
_exptl_crystal_size_min 0.02
_refine_diff_density_max 0.783
_refine_diff_density_min -0.217
_refine_diff_density_rms 0.054
_refine_ls_extinction_method none
_refine_ls_goodness_of_fit_ref 1.069
_refine_ls_hydrogen_treatment mixed
_refine_ls_matrix_type full
_refine_ls_number_parameters 270
_refine_ls_number_reflns 3620
_refine_ls_number_restraints 0
_refine_ls_restrained_S_all 1.069
_refine_ls_R_factor_all 0.0666
_refine_ls_R_factor_gt 0.0561
_refine_ls_shift/su_max 0
_refine_ls_shift/su_mean 0
_refine_ls_structure_factor_coef Fsqd
_refine_ls_weighting_details 'calc w=1/[\s^2^(Fo^2^)+(0.0808P)^2^+1.6755P] where P=(Fo^2^+2Fc^2^)/3'
_refine_ls_weighting_scheme calc
_refine_ls_wR_factor_gt 0.1531
_refine_ls_wR_factor_ref 0.1618
_reflns_number_gt 3019
_reflns_number_total 3620
_reflns_threshold_expression >2sigma(I)
_cod_data_source_file ao7b01419_si_002.cif
_cod_data_source_block 15a
_cod_original_sg_symbol_H-M 'P 21/c'
_cod_database_code 4516947

loop_
_symmetry_equiv_pos_as_xyz
'x, y, z'
'-x, y+1/2, -z+1/2'
'-x, -y, -z'
'x, -y-1/2, z-1/2'

loop_
_atom_site_label
_atom_site_type_symbol
_atom_site_fract_x
_atom_site_fract_y
_atom_site_fract_z
_atom_site_U_iso_or_equiv
_atom_site_adp_type
_atom_site_occupancy
_atom_site_symmetry_multiplicity
_atom_site_calc_flag
_atom_site_refinement_flags
C1 C 1.0157(2) 0.86310(11) 0.3247(2) 0.0251(5) Uani 1 1 d .
C2 C 0.8987(2) 0.86889(12) 0.3598(2) 0.0337(5) Uani 1 1 d .
H2 H 0.8258 0.8985 0.3091 0.04 Uiso 1 1 calc R
C3 C 0.8893(3) 0.83184(14) 0.4674(2) 0.0397(6) Uani 1 1 d .
H3 H 0.8096 0.8355 0.4906 0.048 Uiso 1 1 calc R
C4 C 0.9970(3) 0.78874(13) 0.5427(2) 0.0384(6) Uani 1 1 d .
H4 H 0.9897 0.763 0.6168 0.046 Uiso 1 1 calc R
C5 C 1.1131(3) 0.78304(12) 0.5111(2) 0.0340(5) Uani 1 1 d .
H5 H 1.1863 0.7542 0.5643 0.041 Uiso 1 1 calc R
C6 C 1.1243(2) 0.81970(11) 0.4000(2) 0.0259(5) Uani 1 1 d .
C7 C 1.0304(2) 0.89939(10) 0.2098(2) 0.0233(4) Uani 1 1 d .
C8 C 1.2446(2) 0.84733(10) 0.2624(2) 0.0226(4) Uani 1 1 d .
C9 C 1.3652(2) 0.83807(11) 0.2254(2) 0.0236(4) Uani 1 1 d .
C10 C 1.4547(2) 0.78109(11) 0.2646(2) 0.0264(5) Uani 1 1 d .
C11 C 1.6491(3) 0.73789(13) 0.1988(3) 0.0396(6) Uani 1 1 d .
H11A H 1.6893 0.7146 0.2865 0.059 Uiso 1 1 calc R
H11B H 1.7212 0.7616 0.1761 0.059 Uiso 1 1 calc R
H11C H 1.6046 0.7032 0.129 0.059 Uiso 1 1 calc R
C12 C 1.4171(2) 0.87822(11) 0.1412(2) 0.0241(5) Uani 1 1 d .
C13 C 1.3715(2) 0.94693(11) 0.0725(2) 0.0265(5) Uani 1 1 d .
H13A H 1.45 0.9795 0.0998 0.032 Uiso 1 1 calc R
H13B H 1.3001 0.9667 0.1035 0.032 Uiso 1 1 calc R
C14 C 1.3145(2) 0.94150(11) -0.0822(2) 0.0282(5) Uani 1 1 d .
H14A H 1.2923 0.989 -0.1205 0.034 Uiso 1 1 calc R
H14B H 1.3867 0.9224 -0.1129 0.034 Uiso 1 1 calc R
C15 C 1.1886(2) 0.89648(12) -0.1382(2) 0.0295(5) Uani 1 1 d .
H15A H 1.1573 0.8965 -0.2383 0.035 Uiso 1 1 calc R
H15B H 1.2116 0.8479 -0.1068 0.035 Uiso 1 1 calc R
C16 C 0.9434(2) 0.88810(14) -0.1658(3) 0.0397(6) Uani 1 1 d .
H16A H 0.917 0.8961 -0.2633 0.06 Uiso 1 1 calc R
H16B H 0.8736 0.9077 -0.1339 0.06 Uiso 1 1 calc R
H16C H 0.9516 0.8379 -0.1476 0.06 Uiso 1 1 calc R
C17 C 0.6184(7) 0.5035(4) -0.0506(6) 0.138(2) Uani 1 1 d .
H17A H 0.7095 0.4837 -0.0387 0.165 Uiso 1 1 calc R
H17B H 0.5975 0.5401 -0.121 0.165 Uiso 1 1 calc R
C18 C 0.6197(5) 0.5351(3) 0.0829(5) 0.116(2) Uani 1 1 d .
H18A H 0.6643 0.5011 0.1556 0.139 Uiso 1 1 calc R
H18B H 0.6787 0.577 0.101 0.139 Uiso 1 1 calc R
C19 C 0.4919(6) 0.5549(2) 0.0951(6) 0.1020(15) Uani 1 1 d .
H19A H 0.4565 0.5969 0.0393 0.122 Uiso 1 1 calc R
H19B H 0.5081 0.5674 0.1905 0.122 Uiso 1 1 calc R
N1 N 1.24046(18) 0.81161(9) 0.36836(18) 0.0270(4) Uani 1 1 d .
N2 N 1.14471(17) 0.89021(9) 0.18175(17) 0.0225(4) Uani 1 1 d .
N3 N 1.4497(2) 0.72426(11) 0.3393(2) 0.0364(5) Uani 1 1 d .
N4 N 1.54850(18) 0.78870(9) 0.20585(19) 0.0286(4) Uani 1 1 d .
N5 N 1.52691(18) 0.84861(9) 0.12916(19) 0.0285(4) Uani 1 1 d .
N6 N 1.07636(18) 0.92220(10) -0.09428(19) 0.0261(4) Uani 1 1 d .
O1 O 0.93521(15) 0.93814(8) 0.13389(15) 0.0290(4) Uani 1 1 d .
O2 O 0.3078(2) 0.12782(10) 0.02443(19) 0.0428(5) Uani 1 1 d .
H102 H 0.224(3) 0.1077(16) -0.026(3) 0.055(8) Uiso 1 1 d .
H3A H 1.402(3) 0.7310(14) 0.392(3) 0.041(7) Uiso 1 1 d .
H3B H 1.527(3) 0.6971(15) 0.375(3) 0.042(7) Uiso 1 1 d .
H202 H 0.355(3) 0.1288(16) -0.027(3) 0.055(9) Uiso 1 1 d .
H6A H 1.064(3) 0.9702(15) -0.106(3) 0.036(7) Uiso 1 1 d .
H6B H 1.100(3) 0.9141(13) -0.002(3) 0.035(7) Uiso 1 1 d .

loop_
_atom_site_aniso_label
_atom_site_aniso_U_11
_atom_site_aniso_U_22
_atom_site_aniso_U_33
_atom_site_aniso_U_23
_atom_site_aniso_U_13
_atom_site_aniso_U_12
C1 0.0255(11) 0.0260(11) 0.0256(10) -0.0012(8) 0.0110(9) -0.0006(8)
C2 0.0298(12) 0.0405(13) 0.0335(12) 0.0033(10) 0.0144(10) 0.0047(10)
C3 0.0382(13) 0.0524(15) 0.0370(13) 0.0023(11) 0.0238(11) 0.0012(11)
C4 0.0500(15) 0.0407(13) 0.0330(12) 0.0066(10) 0.0254(12) 0.0029(11)
C5 0.0406(13) 0.0357(12) 0.0288(12) 0.0071(10) 0.0161(10) 0.0069(10)
C6 0.0285(11) 0.0259(10) 0.0246(10) -0.0023(8) 0.0110(9) -0.0002(8)
C7 0.0219(10) 0.0215(10) 0.0264(10) -0.0019(8) 0.0082(8) -0.0011(8)
C8 0.0222(10) 0.0216(10) 0.0234(10) -0.0015(8) 0.0073(8) -0.0021(8)
C9 0.0207(10) 0.0249(10) 0.0245(10) -0.0003(8) 0.0070(8) -0.0003(8)
C10 0.0217(10) 0.0286(11) 0.0278(11) 0.0005(9) 0.0073(9) 0.0002(8)
C11 0.0348(13) 0.0388(13) 0.0505(15) 0.0044(11) 0.0218(12) 0.0118(10)
C12 0.0187(10) 0.0259(10) 0.0268(10) -0.0022(8) 0.0070(8) -0.0026(8)
C13 0.0223(10) 0.0242(10) 0.0356(12) 0.0006(9) 0.0133(9) -0.0028(8)
C14 0.0275(11) 0.0265(11) 0.0355(12) 0.0060(9) 0.0170(10) 0.0035(9)
C15 0.0291(11) 0.0338(12) 0.0287(11) 0.0004(9) 0.0140(9) 0.0031(9)
C16 0.0271(12) 0.0549(16) 0.0360(13) -0.0059(11) 0.0096(10) -0.0074(11)
C17 0.141(5) 0.168(6) 0.111(4) 0.040(4) 0.053(4) -0.002(5)
C18 0.099(4) 0.093(3) 0.094(3) 0.023(3) -0.043(3) -0.052(3)
C19 0.147(5) 0.056(2) 0.108(4) 0.019(2) 0.050(3) 0.012(3)
N1 0.0266(9) 0.0300(9) 0.0259(9) 0.0035(7) 0.0111(8) 0.0036(7)
N2 0.0200(8) 0.0235(9) 0.0240(9) 0.0011(7) 0.0076(7) -0.0004(7)
N3 0.0334(11) 0.0363(11) 0.0434(12) 0.0145(9) 0.0184(10) 0.0117(9)
N4 0.0225(9) 0.0294(10) 0.0352(10) 0.0029(8) 0.0116(8) 0.0052(7)
N5 0.0238(9) 0.0288(9) 0.0349(10) 0.0016(8) 0.0130(8) 0.0003(7)
N6 0.0251(9) 0.0298(10) 0.0244(10) 0.0019(8) 0.0099(8) -0.0002(7)
O1 0.0234(8) 0.0297(8) 0.0340(8) 0.0077(6) 0.0102(6) 0.0045(6)
O2 0.0392(10) 0.0550(11) 0.0411(10) -0.0134(8) 0.0228(9) -0.0184(9)

loop_
_atom_type_symbol
_atom_type_description
_atom_type_scat_dispersion_real
_atom_type_scat_dispersion_imag
_atom_type_scat_source
C C 0.0033 0.0016 'International Tables Vol C Tables 4.2.6.8 and 6.1.1.4'
H H 0 0 'International Tables Vol C Tables 4.2.6.8 and 6.1.1.4'
N N 0.0061 0.0033 'International Tables Vol C Tables 4.2.6.8 and 6.1.1.4'
O O 0.0106 0.006 'International Tables Vol C Tables 4.2.6.8 and 6.1.1.4'

loop_
_geom_angle_atom_site_label_1
_geom_angle_atom_site_label_2
_geom_angle_atom_site_label_3
_geom_angle
_geom_angle_site_symmetry_1
_geom_angle_site_symmetry_3
C2 C1 C6 120.2(2) . .
C2 C1 C7 122.82(19) . .
C6 C1 C7 117.01(18) . .
C3 C2 C1 120.1(2) . .
C3 C2 H2 119.9 . .
C1 C2 H2 119.9 . .
C2 C3 C4 120.0(2) . .
C2 C3 H3 120 . .
C4 C3 H3 120 . .
C5 C4 C3 120.8(2) . .
C5 C4 H4 119.6 . .
C3 C4 H4 119.6 . .
C4 C5 C6 120.3(2) . .
C4 C5 H5 119.9 . .
C6 C5 H5 119.9 . .
N1 C6 C1 122.28(19) . .
N1 C6 C5 119.06(19) . .
C1 C6 C5 118.7(2) . .
O1 C7 N2 119.75(18) . .
O1 C7 C1 121.10(18) . .
N2 C7 C1 119.13(18) . .
N1 C8 N2 126.38(19) . .
N1 C8 C9 116.92(18) . .
N2 C8 C9 116.66(18) . .
C10 C9 C12 104.22(18) . .
C10 C9 C8 124.42(19) . .
C12 C9 C8 131.28(19) . .
N4 C10 N3 122.74(19) . .
N4 C10 C9 107.36(18) . .
N3 C10 C9 129.7(2) . .
N4 C11 H11A 109.5 . .
N4 C11 H11B 109.5 . .
H11A C11 H11B 109.5 . .
N4 C11 H11C 109.5 . .
H11A C11 H11C 109.5 . .
H11B C11 H11C 109.5 . .
N5 C12 C9 111.23(18) . .
N5 C12 C13 117.92(18) . .
C9 C12 C13 130.80(18) . .
C12 C13 C14 113.22(17) . .
C12 C13 H13A 108.9 . .
C14 C13 H13A 108.9 . .
C12 C13 H13B 108.9 . .
C14 C13 H13B 108.9 . .
H13A C13 H13B 107.7 . .
C15 C14 C13 114.45(17) . .
C15 C14 H14A 108.6 . .
C13 C14 H14A 108.6 . .
C15 C14 H14B 108.6 . .
C13 C14 H14B 108.6 . .
H14A C14 H14B 107.6 . .
N6 C15 C14 111.21(18) . .
N6 C15 H15A 109.4 . .
C14 C15 H15A 109.4 . .
N6 C15 H15B 109.4 . .
C14 C15 H15B 109.4 . .
H15A C15 H15B 108 . .
N6 C16 H16A 109.5 . .
N6 C16 H16B 109.5 . .
H16A C16 H16B 109.5 . .
N6 C16 H16C 109.5 . .
H16A C16 H16C 109.5 . .
H16B C16 H16C 109.5 . .
C18 C17 C19 109.2(5) . 3_665
C18 C17 H17A 109.8 . .
C19 C17 H17A 109.8 3_665 .
C18 C17 H17B 109.8 . .
C19 C17 H17B 109.8 3_665 .
H17A C17 H17B 108.3 . .
C19 C18 C17 118.8(4) . .
C19 C18 H18A 107.6 . .
C17 C18 H18A 107.6 . .
C19 C18 H18B 107.6 . .
C17 C18 H18B 107.6 . .
H18A C18 H18B 107 . .
C18 C19 C17 113.3(4) . 3_665
C18 C19 H19A 108.9 . .
C17 C19 H19A 108.9 3_665 .
C18 C19 H19B 108.9 . .
C17 C19 H19B 108.9 3_665 .
H19A C19 H19B 107.7 . .
C8 N1 C6 116.15(18) . .
C7 N2 C8 119.05(17) . .
C10 N3 H3A 113.4(18) . .
C10 N3 H3B 119.1(17) . .
H3A N3 H3B 116(2) . .
C10 N4 N5 111.61(16) . .
C10 N4 C11 127.64(19) . .
N5 N4 C11 119.99(18) . .
C12 N5 N4 105.58(17) . .
C16 N6 C15 113.28(18) . .
C16 N6 H6A 107.9(16) . .
C15 N6 H6A 111.9(16) . .
C16 N6 H6B 108.6(16) . .
C15 N6 H6B 108.6(16) . .
H6A N6 H6B 106(2) . .
H102 O2 H202 107(3) . .

loop_
_geom_bond_atom_site_label_1
_geom_bond_atom_site_label_2
_geom_bond_distance
_geom_bond_site_symmetry_2
C1 C2 1.402(3) .
C1 C6 1.406(3) .
C1 C7 1.453(3) .
C2 C3 1.373(3) .
C2 H2 0.95 .
C3 C4 1.396(4) .
C3 H3 0.95 .
C4 C5 1.372(3) .
C4 H4 0.95 .
C5 C6 1.407(3) .
C5 H5 0.95 .
C6 N1 1.377(3) .
C7 O1 1.273(3) .
C7 N2 1.341(3) .
C8 N1 1.325(3) .
C8 N2 1.365(3) .
C8 C9 1.457(3) .
C9 C10 1.402(3) .
C9 C12 1.421(3) .
C10 N4 1.341(3) .
C10 N3 1.357(3) .
C11 N4 1.454(3) .
C11 H11A 0.98 .
C11 H11B 0.98 .
C11 H11C 0.98 .
C12 N5 1.326(3) .
C12 C13 1.498(3) .
C13 C14 1.532(3) .
C13 H13A 0.99 .
C13 H13B 0.99 .
C14 C15 1.509(3) .
C14 H14A 0.99 .
C14 H14B 0.99 .
C15 N6 1.489(3) .
C15 H15A 0.99 .
C15 H15B 0.99 .
C16 N6 1.479(3) .
C16 H16A 0.98 .
C16 H16B 0.98 .
C16 H16C 0.98 .
C17 C18 1.530(8) .
C17 C19 1.555(8) 3_665
C17 H17A 0.99 .
C17 H17B 0.99 .
C18 C19 1.437(7) .
C18 H18A 0.99 .
C18 H18B 0.99 .
C19 C17 1.555(8) 3_665
C19 H19A 0.99 .
C19 H19B 0.99 .
N3 H3A 0.88(3) .
N3 H3B 0.92(3) .
N4 N5 1.378(3) .
N6 H6A 0.93(3) .
N6 H6B 0.92(3) .
O2 H102 0.93(3) .
O2 H202 0.86(4) .
